data_4339596
loop_
_publ_author_name
'Lee, Chien-Ming'
'Chiou, Tzung-Wen'
'Chen, Hsin-Hung'
'Chiang, Chao-Yi'
'Kuo, Ting-Shen'
'Liaw, Wen-Feng'

_publ_section_title
;
 Mononuclear Ni(II)-thiolate complexes with pendant thiol and dinuclear
 Ni(III/II)-thiolate complexes with Ni...Ni interaction regulated by the
 oxidation levels of nickels and the coordinated ligands.
;
_journal_issue 21
_journal_name_full 'Inorganic chemistry'
_journal_page_first 8913
_journal_page_last 8923
_journal_paper_doi 10.1021/ic700719h
_journal_volume 46
_journal_year 2007
_chemical_formula_moiety 'C55 H75 Ni2 P2 S6 Si6'
_chemical_formula_sum 'C55 H75 Ni2 P2 S6 Si6'
_chemical_formula_weight 1276.41
_chemical_name_systematic
;
 ?
;
_space_group_IT_number 14
_symmetry_cell_setting monoclinic
_symmetry_space_group_name_Hall '-P 2ybc'
_symmetry_space_group_name_H-M 'P 1 21/c 1'
_atom_sites_solution_hydrogens geom
_atom_sites_solution_primary direct
_atom_sites_solution_secondary difmap
_audit_creation_method SHELXL-97
_cell_angle_alpha 90.00
_cell_angle_beta 112.434(4)
_cell_angle_gamma 90.00
_cell_formula_units_Z 4
_cell_length_a 25.743(7)
_cell_length_b 15.211(4)
_cell_length_c 20.582(6)
_cell_measurement_reflns_used 0
_cell_measurement_temperature 273(2)
_cell_measurement_theta_max 0
_cell_measurement_theta_min 0
_cell_volume 7449(4)
_computing_molecular_graphics 'Ortep-3 for Windows (Farrugia, 1997)'
_computing_publication_material 'WinGX publication routines (Farrugia, 1999)'
_computing_structure_refinement 'SHELXL-97 (Sheldrick, 1997)'
_computing_structure_solution 'SHELXS-86 (Sheldrick, 1986)'
_diffrn_ambient_temperature 273(2)
_diffrn_measured_fraction_theta_full 0.976
_diffrn_measured_fraction_theta_max 0.976
_diffrn_radiation_monochromator graphite
_diffrn_radiation_source 'fine-focus sealed tube'
_diffrn_radiation_type MoK\a
_diffrn_radiation_wavelength 0.71073
_diffrn_reflns_av_R_equivalents 0.1239
_diffrn_reflns_av_sigmaI/netI 0.1890
_diffrn_reflns_limit_h_max 34
_diffrn_reflns_limit_h_min -31
_diffrn_reflns_limit_k_max 20
_diffrn_reflns_limit_k_min -14
_diffrn_reflns_limit_l_max 27
_diffrn_reflns_limit_l_min -27
_diffrn_reflns_number 53182
_diffrn_reflns_theta_full 28.55
_diffrn_reflns_theta_max 28.55
_diffrn_reflns_theta_min 0.86
_exptl_absorpt_coefficient_mu 0.843
_exptl_absorpt_correction_type none
_exptl_crystal_colour brown
_exptl_crystal_density_diffrn 1.138
_exptl_crystal_density_method 'not measured'
_exptl_crystal_description prism
_exptl_crystal_F_000 2684
_exptl_crystal_size_max 0.2
_exptl_crystal_size_mid 0.1
_exptl_crystal_size_min 0.1
_refine_diff_density_max 1.034
_refine_diff_density_min -0.673
_refine_diff_density_rms 0.111
_refine_ls_extinction_method none
_refine_ls_goodness_of_fit_ref 0.956
_refine_ls_hydrogen_treatment constr
_refine_ls_matrix_type full
_refine_ls_number_parameters 613
_refine_ls_number_reflns 18537
_refine_ls_number_restraints 6
_refine_ls_restrained_S_all 0.959
_refine_ls_R_factor_all 0.1724
_refine_ls_R_factor_gt 0.0802
_refine_ls_shift/su_max 0.001
_refine_ls_shift/su_mean 0.000
_refine_ls_structure_factor_coef Fsqd
_refine_ls_weighting_details 'calc w=1/[\s^2^(Fo^2^)+(0.0550P)^2^+0.0000P] where P=(Fo^2^+2Fc^2^)/3'
_refine_ls_weighting_scheme calc
_refine_ls_wR_factor_gt 0.1530
_refine_ls_wR_factor_ref 0.1770
_reflns_number_gt 8094
_reflns_number_total 18537
_reflns_threshold_expression >2sigma(I)
_cod_data_source_file ic700719h-file008.cif
_cod_data_source_block 06jn27l
_cod_original_cell_volume 7450(4)
_cod_original_sg_symbol_H-M 'P 21/c'
_cod_database_code 4339596

loop_
_symmetry_equiv_pos_as_xyz
'x, y, z'
'-x, y+1/2, -z+1/2'
'-x, -y, -z'
'x, -y-1/2, z-1/2'

loop_
_atom_site_label
_atom_site_type_symbol
_atom_site_fract_x
_atom_site_fract_y
_atom_site_fract_z
_atom_site_U_iso_or_equiv
_atom_site_adp_type
_atom_site_occupancy
_atom_site_symmetry_multiplicity
_atom_site_calc_flag
_atom_site_refinement_flags
_atom_site_disorder_assembly
_atom_site_disorder_group
C1 C 0.3701(2) 0.8609(4) 0.9212(3) 0.0374(14) Uani 1 1 d . . .
C2 C 0.4060(2) 0.8963(4) 0.8914(3) 0.0359(14) Uani 1 1 d . A .
C3 C 0.4607(2) 0.8621(4) 0.9082(3) 0.0392(15) Uani 1 1 d . A .
C4 C 0.4934(4) 0.9307(6) 0.7812(4) 0.0556(13) Uani 0.75 1 d PD A 1
H4A H 0.4611 0.9685 0.7642 0.083 Uiso 0.75 1 calc PR A 1
H4B H 0.4843 0.8750 0.7576 0.083 Uiso 0.75 1 calc PR A 1
H4C H 0.5238 0.9572 0.7722 0.083 Uiso 0.75 1 calc PR A 1
C5 C 0.5340(6) 1.0186(8) 0.9358(7) 0.0524(15) Uani 0.50 1 d PD A 1
H5A H 0.5017 1.0563 0.9229 0.079 Uiso 0.50 1 calc PR A 1
H5B H 0.5640 1.0490 0.9284 0.079 Uiso 0.50 1 calc PR A 1
H5C H 0.5458 1.0028 0.9845 0.079 Uiso 0.50 1 calc PR A 1
C6 C 0.5716(7) 0.8231(11) 0.9002(10) 0.0574(14) Uani 0.40 1 d PD A 1
H6A H 0.6025 0.8438 0.8892 0.086 Uiso 0.40 1 calc PR A 1
H6B H 0.5557 0.7716 0.8729 0.086 Uiso 0.40 1 calc PR A 1
H6C H 0.5847 0.8090 0.9493 0.086 Uiso 0.40 1 calc PR A 1
C4A C 0.4842(10) 0.8542(17) 0.7871(10) 0.0556(13) Uani 0.25 1 d PD A 2
H4A1 H 0.4497 0.8821 0.7581 0.083 Uiso 0.25 1 calc PR A 2
H4A2 H 0.4771 0.7936 0.7939 0.083 Uiso 0.25 1 calc PR A 2
H4A3 H 0.5107 0.8578 0.7647 0.083 Uiso 0.25 1 calc PR A 2
C5A C 0.5281(6) 1.0352(7) 0.8987(7) 0.0524(15) Uani 0.50 1 d PD A 2
H5A1 H 0.4930 1.0661 0.8819 0.079 Uiso 0.50 1 calc PR A 2
H5A2 H 0.5516 1.0577 0.8759 0.079 Uiso 0.50 1 calc PR A 2
H5A3 H 0.5465 1.0434 0.9486 0.079 Uiso 0.50 1 calc PR A 2
C6A C 0.5821(4) 0.8510(8) 0.9177(6) 0.0574(14) Uani 0.60 1 d PD A 2
H6A1 H 0.6100 0.8774 0.9035 0.086 Uiso 0.60 1 calc PR A 2
H6A2 H 0.5760 0.7912 0.9016 0.086 Uiso 0.60 1 calc PR A 2
H6A3 H 0.5948 0.8523 0.9680 0.086 Uiso 0.60 1 calc PR A 2
C7 C 0.4760(3) 0.7907(4) 0.9534(3) 0.0515(18) Uani 1 1 d . . .
H7 H 0.5116 0.7666 0.9649 0.062 Uiso 1 1 calc R . .
C8 C 0.4404(3) 0.7539(4) 0.9821(4) 0.0566(19) Uani 1 1 d . . .
H8 H 0.4524 0.7059 1.0121 0.068 Uiso 1 1 calc R . .
C9 C 0.3869(3) 0.7879(4) 0.9665(3) 0.0509(18) Uani 1 1 d . . .
H9 H 0.3628 0.7631 0.9856 0.061 Uiso 1 1 calc R . .
C10 C 0.2994(2) 0.9633(4) 0.9787(3) 0.0287(13) Uani 1 1 d . . .
C11 C 0.2817(2) 1.0509(4) 0.9671(3) 0.0301(13) Uani 1 1 d . E .
C12 C 0.2688(2) 1.0983(4) 1.0183(3) 0.0308(13) Uani 1 1 d . . .
C13 C 0.1690(3) 1.2086(5) 0.9259(3) 0.0556(13) Uani 1 1 d . . .
H13A H 0.1449 1.1658 0.9345 0.083 Uiso 1 1 calc R . .
H13B H 0.1753 1.1927 0.8843 0.083 Uiso 1 1 calc R . .
H13C H 0.1515 1.2654 0.9196 0.083 Uiso 1 1 calc R . .
C14 C 0.2869(3) 1.2940(4) 0.9897(3) 0.0524(15) Uani 1 1 d . . .
H14A H 0.3215 1.2939 1.0301 0.079 Uiso 1 1 calc R . .
H14B H 0.2703 1.3515 0.9837 0.079 Uiso 1 1 calc R . .
H14C H 0.2942 1.2788 0.9487 0.079 Uiso 1 1 calc R . .
C15 C 0.2241(3) 1.2448(5) 1.0820(3) 0.0574(14) Uani 1 1 d . . .
H15A H 0.1987 1.2036 1.0896 0.086 Uiso 1 1 calc R . .
H15B H 0.2077 1.3025 1.0751 0.086 Uiso 1 1 calc R . .
H15C H 0.2589 1.2453 1.1222 0.086 Uiso 1 1 calc R . .
C16 C 0.2778(2) 1.0536(4) 1.0812(3) 0.0392(15) Uani 1 1 d . . .
H16 H 0.2695 1.0827 1.1158 0.047 Uiso 1 1 calc R . .
C17 C 0.2983(3) 0.9687(4) 1.0949(3) 0.0435(16) Uani 1 1 d . . .
H17 H 0.3050 0.9430 1.1384 0.052 Uiso 1 1 calc R . .
C18 C 0.3089(2) 0.9219(4) 1.0428(3) 0.0379(14) Uani 1 1 d . . .
H18 H 0.3221 0.8643 1.0506 0.046 Uiso 1 1 calc R . .
C19 C 0.1888(2) 1.2140(3) 0.7436(2) 0.0233(12) Uani 1 1 d . . .
C20 C 0.2439(2) 1.2009(4) 0.7491(3) 0.0271(12) Uani 1 1 d . B .
C21 C 0.2849(2) 1.2671(4) 0.7724(3) 0.0340(14) Uani 1 1 d . B .
C22 C 0.3805(3) 1.1862(4) 0.7279(4) 0.059(2) Uani 1 1 d . B .
H22A H 0.4202 1.1885 0.7389 0.088 Uiso 1 1 calc R . .
H22B H 0.3606 1.2033 0.6798 0.088 Uiso 1 1 calc R . .
H22C H 0.3700 1.1273 0.7346 0.088 Uiso 1 1 calc R . .
C23 C 0.4044(7) 1.2174(11) 0.8758(6) 0.0558(16) Uani 0.50 1 d PD B 1
H23A H 0.4052 1.2593 0.9111 0.084 Uiso 0.50 1 calc PR B 1
H23B H 0.4421 1.2060 0.8793 0.084 Uiso 0.50 1 calc PR B 1
H23C H 0.3877 1.1637 0.8827 0.084 Uiso 0.50 1 calc PR B 1
C23A C 0.3994(8) 1.2457(11) 0.8845(6) 0.0558(16) Uani 0.50 1 d PD B 2
H23D H 0.3947 1.2970 0.9089 0.084 Uiso 0.50 1 calc PR B 2
H23E H 0.4387 1.2359 0.8955 0.084 Uiso 0.50 1 calc PR B 2
H23F H 0.3836 1.1956 0.8987 0.084 Uiso 0.50 1 calc PR B 2
C24 C 0.3831(3) 1.3758(4) 0.7689(4) 0.069(2) Uani 1 1 d . B .
H24A H 0.3746 1.4177 0.7983 0.103 Uiso 1 1 calc R . .
H24B H 0.3627 1.3906 0.7205 0.103 Uiso 1 1 calc R . .
H24C H 0.4227 1.3769 0.7788 0.103 Uiso 1 1 calc R . .
C25 C 0.2670(3) 1.3477(4) 0.7909(3) 0.0376(15) Uani 1 1 d . . .
H25 H 0.2927 1.3937 0.8058 0.045 Uiso 1 1 calc R . .
C26 C 0.2130(3) 1.3614(4) 0.7878(3) 0.0386(15) Uani 1 1 d . . .
H26 H 0.2031 1.4149 0.8017 0.046 Uiso 1 1 calc R . .
C27 C 0.1734(2) 1.2939(4) 0.7634(3) 0.0334(14) Uani 1 1 d . . .
H27 H 0.1368 1.3026 0.7604 0.040 Uiso 1 1 calc R . .
C28 C 0.1069(2) 1.1511(4) 0.6142(3) 0.0252(12) Uani 1 1 d . . .
C29 C 0.1063(2) 1.0874(3) 0.5649(3) 0.0263(12) Uani 1 1 d . D .
C30 C 0.0817(2) 1.1039(4) 0.4925(3) 0.0294(13) Uani 1 1 d . . .
C31 C 0.1600(3) 1.0162(4) 0.4325(3) 0.0558(16) Uani 1 1 d . . .
H31A H 0.1751 1.0737 0.4312 0.084 Uiso 1 1 calc R . .
H31B H 0.1622 0.9812 0.3949 0.084 Uiso 1 1 calc R . .
H31C H 0.1814 0.9886 0.4767 0.084 Uiso 1 1 calc R . .
C32 C 0.0557(3) 0.9165(5) 0.4252(4) 0.0778(15) Uani 1 1 d . . .
H32A H 0.0173 0.9225 0.4203 0.117 Uiso 1 1 calc R . .
H32B H 0.0770 0.8887 0.4692 0.117 Uiso 1 1 calc R . .
H32C H 0.0574 0.8814 0.3873 0.117 Uiso 1 1 calc R . .
C33 C 0.0465(3) 1.0763(5) 0.3351(4) 0.0778(15) Uani 1 1 d . . .
H33A H 0.0075 1.0818 0.3276 0.117 Uiso 1 1 calc R . .
H33B H 0.0503 1.0396 0.2992 0.117 Uiso 1 1 calc R . .
H33C H 0.0618 1.1334 0.3333 0.117 Uiso 1 1 calc R . .
C34 C 0.0577(2) 1.1866(4) 0.4721(3) 0.0316(13) Uani 1 1 d . . .
H34 H 0.0407 1.1992 0.4244 0.038 Uiso 1 1 calc R . .
C35 C 0.0582(2) 1.2510(4) 0.5201(3) 0.0288(13) Uani 1 1 d . . .
H35 H 0.0421 1.3056 0.5043 0.035 Uiso 1 1 calc R . .
C36 C 0.0822(2) 1.2341(4) 0.5905(3) 0.0304(13) Uani 1 1 d . . .
H36 H 0.0824 1.2771 0.6228 0.036 Uiso 1 1 calc R . .
C37 C 0.0902(2) 1.1187(3) 0.7463(3) 0.0244(12) Uani 1 1 d . . .
C38 C 0.0951(2) 1.0425(4) 0.7860(3) 0.0276(13) Uani 1 1 d . D .
C39 C 0.0631(2) 1.0317(4) 0.8278(3) 0.0327(14) Uani 1 1 d . . .
C40 C 0.1448(3) 0.9491(5) 0.9633(3) 0.063(2) Uani 1 1 d . . .
H40A H 0.1486 1.0060 0.9848 0.094 Uiso 1 1 calc R . .
H40B H 0.1730 0.9421 0.9437 0.094 Uiso 1 1 calc R . .
H40C H 0.1495 0.9044 0.9980 0.094 Uiso 1 1 calc R . .
C41 C 0.0633(3) 0.8312(4) 0.8488(3) 0.0495(17) Uani 1 1 d . . .
H41A H 0.0905 0.8234 0.8278 0.074 Uiso 1 1 calc R . .
H41B H 0.0261 0.8278 0.8131 0.074 Uiso 1 1 calc R . .
H41C H 0.0680 0.7858 0.8831 0.074 Uiso 1 1 calc R . .
C42 C 0.0192(3) 0.9493(5) 0.9303(4) 0.067(2) Uani 1 1 d . . .
H42A H 0.0233 1.0049 0.9538 0.100 Uiso 1 1 calc R . .
H42B H 0.0237 0.9026 0.9633 0.100 Uiso 1 1 calc R . .
H42C H -0.0175 0.9457 0.8935 0.100 Uiso 1 1 calc R . .
C43 C 0.0239(2) 1.0987(4) 0.8222(3) 0.0350(14) Uani 1 1 d . . .
H43 H 0.0018 1.0935 0.8487 0.042 Uiso 1 1 calc R . .
C44 C 0.0164(2) 1.1711(4) 0.7799(3) 0.0355(15) Uani 1 1 d . . .
H44 H -0.0109 1.2127 0.7770 0.043 Uiso 1 1 calc R . .
C45 C 0.0502(2) 1.1810(4) 0.7418(3) 0.0288(13) Uani 1 1 d . . .
H45 H 0.0459 1.2299 0.7130 0.035 Uiso 1 1 calc R . .
C46 C 0.2518(2) 0.8276(4) 0.8702(3) 0.0320(13) Uani 1 1 d . . .
C47 C 0.2293(2) 0.8129(4) 0.7967(3) 0.0327(14) Uani 1 1 d . C .
C48 C 0.1966(3) 0.7402(4) 0.7670(3) 0.0421(16) Uani 1 1 d . C .
C49 C 0.2013(3) 0.7488(4) 0.6147(3) 0.0557(19) Uani 1 1 d . C .
H49A H 0.1837 0.7248 0.5683 0.084 Uiso 1 1 calc R . .
H49B H 0.2405 0.7344 0.6332 0.084 Uiso 1 1 calc R . .
H49C H 0.1969 0.8115 0.6128 0.084 Uiso 1 1 calc R . .
C50 C 0.0930(5) 0.6783(12) 0.6440(8) 0.0556(13) Uani 0.40 1 d PD C 3
H50A H 0.0857 0.6541 0.6828 0.083 Uiso 0.40 1 calc PR C 3
H50B H 0.0821 0.6366 0.6061 0.083 Uiso 0.40 1 calc PR C 3
H50C H 0.0719 0.7315 0.6285 0.083 Uiso 0.40 1 calc PR C 3
C50A C 0.0940(4) 0.7588(8) 0.6301(6) 0.0556(13) Uani 0.60 1 d PD C 4
H50D H 0.0710 0.7407 0.6550 0.083 Uiso 0.60 1 calc PR C 4
H50E H 0.0763 0.7419 0.5817 0.083 Uiso 0.60 1 calc PR C 4
H50F H 0.0985 0.8215 0.6332 0.083 Uiso 0.60 1 calc PR C 4
C51 C 0.2004(6) 0.5843(8) 0.6834(7) 0.0574(14) Uani 0.50 1 d PD C 1
H51A H 0.1871 0.5503 0.7132 0.086 Uiso 0.50 1 calc PR C 1
H51B H 0.2406 0.5882 0.7043 0.086 Uiso 0.50 1 calc PR C 1
H51C H 0.1892 0.5564 0.6382 0.086 Uiso 0.50 1 calc PR C 1
C51A C 0.1534(6) 0.5861(8) 0.6648(7) 0.0574(14) Uani 0.50 1 d PD C 2
H51D H 0.1363 0.5698 0.6972 0.086 Uiso 0.50 1 calc PR C 2
H51E H 0.1877 0.5539 0.6756 0.086 Uiso 0.50 1 calc PR C 2
H51F H 0.1281 0.5726 0.6177 0.086 Uiso 0.50 1 calc PR C 2
C52 C 0.1813(3) 0.6878(4) 0.8128(3) 0.0547(19) Uani 1 1 d . . .
H52 H 0.1577 0.6401 0.7945 0.066 Uiso 1 1 calc R . .
C53 C 0.1998(3) 0.7040(4) 0.8836(3) 0.0550(19) Uani 1 1 d . . .
H53 H 0.1878 0.6682 0.9118 0.066 Uiso 1 1 calc R . .
C54 C 0.2356(3) 0.7720(4) 0.9132(3) 0.0447(16) Uani 1 1 d . . .
H54 H 0.2491 0.7813 0.9615 0.054 Uiso 1 1 calc R . .
Si1 Si 0.51501(8) 0.91363(19) 0.87866(12) 0.0743(7) Uani 1 1 d D . .
Si2 Si 0.23751(7) 1.21190(11) 1.00241(8) 0.0331(4) Uani 1 1 d . . .
Si3 Si 0.36225(7) 1.26270(14) 0.78679(9) 0.0471(5) Uani 1 1 d D . .
Si4 Si 0.08532(8) 1.02614(11) 0.42262(9) 0.0451(5) Uani 1 1 d . . .
Si5 Si 0.07339(7) 0.93897(12) 0.89184(9) 0.0400(4) Uani 1 1 d . . .
Si6 Si 0.16815(9) 0.70223(15) 0.67200(11) 0.0616(6) Uani 1 1 d D . .
P1 P 0.30305(6) 0.91344(10) 0.90135(8) 0.0313(4) Uani 1 1 d . . .
P2 P 0.14115(6) 1.12502(9) 0.70636(7) 0.0246(3) Uani 1 1 d . . .
S1 S 0.38312(7) 0.98680(11) 0.83335(9) 0.0450(4) Uani 1 1 d . . .
S2 S 0.27696(6) 1.10396(10) 0.88924(7) 0.0340(4) Uani 1 1 d . . .
S3 S 0.26071(6) 1.09455(9) 0.72428(7) 0.0284(3) Uani 1 1 d . . .
S4 S 0.13808(7) 0.98405(10) 0.59629(8) 0.0373(4) Uani 1 1 d . . .
S5 S 0.14083(6) 0.95806(10) 0.78204(8) 0.0366(4) Uani 1 1 d . . .
S6 S 0.24777(6) 0.89240(9) 0.74428(7) 0.0317(3) Uani 1 1 d . . .
Ni1 Ni 0.28844(3) 1.00499(5) 0.81870(3) 0.02692(18) Uani 1 1 d . D .
Ni2 Ni 0.18791(3) 1.00758(4) 0.72019(3) 0.02574(17) Uani 1 1 d . D .
C55 C 0.0710(5) 0.9243(8) 0.5897(6) 0.0778(15) Uani 0.65 1 d P D 3
H55A H 0.0486 0.9124 0.5412 0.117 Uiso 0.65 1 d PR D 3
H55B H 0.0500 0.9601 0.6094 0.117 Uiso 0.65 1 d PR D 3
H55C H 0.0809 0.8699 0.6152 0.117 Uiso 0.65 1 d PR D 3
C55A C 0.4290(9) 1.0684(14) 0.9149(11) 0.0778(15) Uani 0.35 1 d P E 4
H55D H 0.4681 1.0637 0.9230 0.117 Uiso 0.35 1 calc PR E 4
H55E H 0.4233 1.0515 0.9567 0.117 Uiso 0.35 1 calc PR E 4
H55F H 0.4168 1.1280 0.9031 0.117 Uiso 0.35 1 calc PR E 4

loop_
_atom_site_aniso_label
_atom_site_aniso_U_11
_atom_site_aniso_U_22
_atom_site_aniso_U_33
_atom_site_aniso_U_23
_atom_site_aniso_U_13
_atom_site_aniso_U_12
C1 0.039(4) 0.039(4) 0.034(3) 0.009(3) 0.014(3) 0.004(3)
C2 0.037(3) 0.034(4) 0.034(3) -0.003(3) 0.009(3) 0.005(3)
C3 0.034(3) 0.049(4) 0.032(3) -0.008(3) 0.010(3) 0.000(3)
C4 0.056(3) 0.065(3) 0.051(3) 0.010(3) 0.027(3) 0.006(3)
C5 0.050(3) 0.068(4) 0.040(3) -0.007(3) 0.018(3) -0.010(3)
C6 0.051(3) 0.079(4) 0.039(3) -0.021(3) 0.014(3) -0.003(3)
C4A 0.056(3) 0.065(3) 0.051(3) 0.010(3) 0.027(3) 0.006(3)
C5A 0.050(3) 0.068(4) 0.040(3) -0.007(3) 0.018(3) -0.010(3)
C6A 0.051(3) 0.079(4) 0.039(3) -0.021(3) 0.014(3) -0.003(3)
C7 0.040(4) 0.057(5) 0.052(4) -0.010(4) 0.011(4) 0.013(4)
C8 0.054(4) 0.048(4) 0.057(5) 0.019(4) 0.009(4) 0.022(4)
C9 0.058(4) 0.043(4) 0.055(4) 0.013(4) 0.025(4) 0.011(4)
C10 0.027(3) 0.039(4) 0.020(3) 0.008(3) 0.009(2) 0.000(3)
C11 0.028(3) 0.037(4) 0.028(3) 0.005(3) 0.013(3) -0.001(3)
C12 0.029(3) 0.040(4) 0.025(3) 0.001(3) 0.011(3) -0.001(3)
C13 0.056(3) 0.065(3) 0.051(3) 0.010(3) 0.027(3) 0.006(3)
C14 0.050(3) 0.068(4) 0.040(3) -0.007(3) 0.018(3) -0.010(3)
C15 0.051(3) 0.079(4) 0.039(3) -0.021(3) 0.014(3) -0.003(3)
C16 0.044(4) 0.050(4) 0.024(3) -0.001(3) 0.013(3) -0.004(3)
C17 0.060(4) 0.048(4) 0.028(3) 0.007(3) 0.021(3) -0.002(3)
C18 0.038(3) 0.038(4) 0.033(3) 0.002(3) 0.009(3) -0.003(3)
C19 0.026(3) 0.031(3) 0.014(2) 0.002(2) 0.010(2) 0.002(2)
C20 0.031(3) 0.031(3) 0.021(3) 0.002(2) 0.010(3) 0.000(3)
C21 0.036(3) 0.042(4) 0.023(3) 0.004(3) 0.011(3) -0.007(3)
C22 0.041(4) 0.071(5) 0.077(5) 0.018(4) 0.038(4) 0.000(4)
C23 0.062(4) 0.064(5) 0.046(3) -0.002(3) 0.027(3) 0.007(3)
C23A 0.062(4) 0.064(5) 0.046(3) -0.002(3) 0.027(3) 0.007(3)
C24 0.062(5) 0.068(5) 0.081(6) 0.005(5) 0.032(5) -0.013(4)
C25 0.042(4) 0.032(4) 0.033(3) -0.002(3) 0.008(3) -0.012(3)
C26 0.049(4) 0.033(4) 0.033(3) -0.003(3) 0.015(3) -0.002(3)
C27 0.034(3) 0.043(4) 0.023(3) 0.001(3) 0.010(3) -0.001(3)
C28 0.022(3) 0.035(3) 0.022(3) 0.004(2) 0.012(2) -0.005(2)
C29 0.026(3) 0.024(3) 0.028(3) -0.002(2) 0.010(3) -0.003(2)
C30 0.029(3) 0.034(3) 0.023(3) 0.002(3) 0.008(3) -0.003(3)
C31 0.062(4) 0.064(5) 0.046(3) -0.002(3) 0.027(3) 0.007(3)
C32 0.097(4) 0.065(3) 0.056(3) -0.013(3) 0.012(3) -0.010(3)
C33 0.097(4) 0.065(3) 0.056(3) -0.013(3) 0.012(3) -0.010(3)
C34 0.034(3) 0.035(3) 0.022(3) 0.003(3) 0.006(3) 0.001(3)
C35 0.030(3) 0.031(3) 0.024(3) 0.011(3) 0.009(3) 0.010(3)
C36 0.035(3) 0.032(3) 0.030(3) -0.005(3) 0.019(3) 0.003(3)
C37 0.023(3) 0.034(3) 0.022(3) 0.001(2) 0.015(2) 0.000(2)
C38 0.023(3) 0.042(4) 0.020(3) 0.001(3) 0.011(2) 0.000(3)
C39 0.026(3) 0.043(4) 0.028(3) 0.002(3) 0.009(3) -0.007(3)
C40 0.074(5) 0.060(5) 0.044(4) 0.021(4) 0.013(4) -0.023(4)
C41 0.064(5) 0.046(4) 0.047(4) 0.010(3) 0.030(4) -0.008(3)
C42 0.102(6) 0.054(5) 0.071(5) 0.013(4) 0.063(5) 0.001(4)
C43 0.031(3) 0.055(4) 0.027(3) -0.004(3) 0.021(3) -0.006(3)
C44 0.033(3) 0.049(4) 0.036(3) -0.002(3) 0.025(3) 0.007(3)
C45 0.025(3) 0.040(4) 0.019(3) 0.001(3) 0.006(2) 0.003(3)
C46 0.045(4) 0.024(3) 0.027(3) 0.000(3) 0.014(3) 0.004(3)
C47 0.046(4) 0.024(3) 0.034(3) 0.000(3) 0.022(3) 0.004(3)
C48 0.056(4) 0.032(4) 0.043(4) -0.003(3) 0.024(3) -0.001(3)
C49 0.072(5) 0.062(5) 0.038(4) -0.017(3) 0.026(4) -0.002(4)
C50 0.056(3) 0.065(3) 0.051(3) 0.010(3) 0.027(3) 0.006(3)
C50A 0.056(3) 0.065(3) 0.051(3) 0.010(3) 0.027(3) 0.006(3)
C51 0.051(3) 0.079(4) 0.039(3) -0.021(3) 0.014(3) -0.003(3)
C51A 0.051(3) 0.079(4) 0.039(3) -0.021(3) 0.014(3) -0.003(3)
C52 0.078(5) 0.043(4) 0.052(4) -0.001(4) 0.035(4) -0.019(4)
C53 0.088(6) 0.040(4) 0.044(4) 0.009(3) 0.033(4) -0.013(4)
C54 0.066(5) 0.033(4) 0.040(4) 0.002(3) 0.025(4) -0.012(3)
Si1 0.0383(12) 0.127(2) 0.0624(14) 0.0004(14) 0.0251(11) 0.0080(13)
Si2 0.0318(9) 0.0454(10) 0.0232(8) -0.0058(8) 0.0117(7) 0.0027(8)
Si3 0.0316(10) 0.0720(14) 0.0350(10) 0.0110(10) 0.0099(8) -0.0111(9)
Si4 0.0639(12) 0.0331(10) 0.0299(9) -0.0088(8) 0.0086(9) -0.0016(9)
Si5 0.0482(11) 0.0457(11) 0.0317(9) 0.0057(8) 0.0214(9) -0.0094(9)
Si6 0.0740(15) 0.0706(15) 0.0473(12) -0.0212(11) 0.0312(12) -0.0312(12)
P1 0.0348(9) 0.0313(9) 0.0295(8) 0.0060(7) 0.0142(7) 0.0049(7)
P2 0.0257(7) 0.0309(8) 0.0201(7) 0.0028(6) 0.0119(6) -0.0013(6)
S1 0.0508(10) 0.0445(10) 0.0500(10) 0.0079(8) 0.0308(9) 0.0032(8)
S2 0.0494(9) 0.0335(9) 0.0261(7) 0.0065(6) 0.0223(7) 0.0095(7)
S3 0.0295(7) 0.0349(8) 0.0255(7) 0.0047(6) 0.0157(6) 0.0011(7)
S4 0.0503(9) 0.0293(9) 0.0357(8) 0.0080(7) 0.0202(8) 0.0064(7)
S5 0.0369(9) 0.0417(9) 0.0387(9) 0.0163(7) 0.0229(8) 0.0054(7)
S6 0.0419(9) 0.0304(8) 0.0282(7) 0.0029(6) 0.0195(7) 0.0049(7)
Ni1 0.0291(4) 0.0301(4) 0.0242(4) 0.0038(3) 0.0131(3) 0.0029(3)
Ni2 0.0314(4) 0.0270(4) 0.0218(3) 0.0020(3) 0.0134(3) 0.0002(3)
C55 0.097(4) 0.065(3) 0.056(3) -0.013(3) 0.012(3) -0.010(3)
C55A 0.097(4) 0.065(3) 0.056(3) -0.013(3) 0.012(3) -0.010(3)

loop_
_atom_type_symbol
_atom_type_description
_atom_type_scat_dispersion_real
_atom_type_scat_dispersion_imag
_atom_type_scat_source
C C 0.0033 0.0016 'International Tables Vol C Tables 4.2.6.8 and 6.1.1.4'
H H 0.0000 0.0000 'International Tables Vol C Tables 4.2.6.8 and 6.1.1.4'
Si Si 0.0817 0.0704 'International Tables Vol C Tables 4.2.6.8 and 6.1.1.4'
P P 0.1023 0.0942 'International Tables Vol C Tables 4.2.6.8 and 6.1.1.4'
S S 0.1246 0.1234 'International Tables Vol C Tables 4.2.6.8 and 6.1.1.4'
Ni Ni 0.3393 1.1124 'International Tables Vol C Tables 4.2.6.8 and 6.1.1.4'
Na Na 0.0362 0.0249 'International Tables Vol C Tables 4.2.6.8 and 6.1.1.4'
O O 0.0106 0.0060 'International Tables Vol C Tables 4.2.6.8 and 6.1.1.4'

loop_
_geom_angle_atom_site_label_1
_geom_angle_atom_site_label_2
_geom_angle_atom_site_label_3
_geom_angle
C2 C1 C9 120.5(6)
C2 C1 P1 117.8(4)
C9 C1 P1 121.7(5)
C1 C2 C3 120.9(5)
C1 C2 S1 119.4(4)
C3 C2 S1 119.7(4)
C7 C3 C2 117.1(5)
C7 C3 Si1 118.9(5)
C2 C3 Si1 123.8(5)
Si1 C4 H4A 109.5
Si1 C4 H4B 109.5
H4A C4 H4B 109.5
Si1 C4 H4C 109.5
H4A C4 H4C 109.5
H4B C4 H4C 109.5
Si1 C5 H5A 109.5
Si1 C5 H5B 109.5
H5A C5 H5B 109.5
Si1 C5 H5C 109.5
H5A C5 H5C 109.5
H5B C5 H5C 109.5
Si1 C6 H6A 109.5
Si1 C6 H6B 109.5
H6A C6 H6B 109.5
Si1 C6 H6C 109.5
H6A C6 H6C 109.5
H6B C6 H6C 109.5
Si1 C4A H4A1 109.5
Si1 C4A H4A2 109.5
H4A1 C4A H4A2 109.5
Si1 C4A H4A3 109.5
H4A1 C4A H4A3 109.5
H4A2 C4A H4A3 109.5
Si1 C5A H5A1 109.5
Si1 C5A H5A2 109.5
H5A1 C5A H5A2 109.5
Si1 C5A H5A3 109.5
H5A1 C5A H5A3 109.5
H5A2 C5A H5A3 109.5
Si1 C6A H6A1 109.5
Si1 C6A H6A2 109.5
H6A1 C6A H6A2 109.5
Si1 C6A H6A3 109.5
H6A1 C6A H6A3 109.5
H6A2 C6A H6A3 109.5
C8 C7 C3 122.5(6)
C8 C7 H7 118.7
C3 C7 H7 118.7
C7 C8 C9 120.7(6)
C7 C8 H8 119.6
C9 C8 H8 119.6
C8 C9 C1 118.2(6)
C8 C9 H9 120.9
C1 C9 H9 120.9
C18 C10 C11 121.3(5)
C18 C10 P1 126.6(4)
C11 C10 P1 112.0(4)
C10 C11 C12 120.7(5)
C10 C11 S2 119.9(4)
C12 C11 S2 119.4(4)
C16 C12 C11 115.9(5)
C16 C12 Si2 121.0(4)
C11 C12 Si2 123.0(4)
Si2 C13 H13A 109.5
Si2 C13 H13B 109.5
H13A C13 H13B 109.5
Si2 C13 H13C 109.5
H13A C13 H13C 109.5
H13B C13 H13C 109.5
Si2 C14 H14A 109.5
Si2 C14 H14B 109.5
H14A C14 H14B 109.5
Si2 C14 H14C 109.5
H14A C14 H14C 109.5
H14B C14 H14C 109.5
Si2 C15 H15A 109.5
Si2 C15 H15B 109.5
H15A C15 H15B 109.5
Si2 C15 H15C 109.5
H15A C15 H15C 109.5
H15B C15 H15C 109.5
C17 C16 C12 123.9(5)
C17 C16 H16 118.0
C12 C16 H16 118.0
C16 C17 C18 119.2(5)
C16 C17 H17 120.4
C18 C17 H17 120.4
C10 C18 C17 118.7(5)
C10 C18 H18 120.7
C17 C18 H18 120.7
C27 C19 C20 119.8(5)
C27 C19 P2 124.2(4)
C20 C19 P2 115.9(4)
C19 C20 C21 122.3(5)
C19 C20 S3 116.9(4)
C21 C20 S3 120.8(4)
C20 C21 C25 115.7(5)
C20 C21 Si3 129.4(5)
C25 C21 Si3 114.8(4)
Si3 C22 H22A 109.5
Si3 C22 H22B 109.5
H22A C22 H22B 109.5
Si3 C22 H22C 109.5
H22A C22 H22C 109.5
H22B C22 H22C 109.5
Si3 C23 H23A 109.5
Si3 C23 H23B 109.5
H23A C23 H23B 109.5
Si3 C23 H23C 109.5
H23A C23 H23C 109.5
H23B C23 H23C 109.5
Si3 C23A H23D 109.5
Si3 C23A H23E 109.5
H23D C23A H23E 109.5
Si3 C23A H23F 109.5
H23D C23A H23F 109.5
H23E C23A H23F 109.5
Si3 C24 H24A 109.5
Si3 C24 H24B 109.5
H24A C24 H24B 109.5
Si3 C24 H24C 109.5
H24A C24 H24C 109.5
H24B C24 H24C 109.5
C26 C25 C21 123.0(5)
C26 C25 H25 118.5
C21 C25 H25 118.5
C25 C26 C27 119.3(6)
C25 C26 H26 120.4
C27 C26 H26 120.4
C19 C27 C26 119.9(5)
C19 C27 H27 120.1
C26 C27 H27 120.1
C29 C28 C36 119.3(5)
C29 C28 P2 118.4(4)
C36 C28 P2 122.3(4)
C28 C29 C30 121.5(5)
C28 C29 S4 118.3(4)
C30 C29 S4 120.2(4)
C34 C30 C29 116.7(5)
C34 C30 Si4 118.8(4)
C29 C30 Si4 124.2(4)
Si4 C31 H31A 109.5
Si4 C31 H31B 109.5
H31A C31 H31B 109.5
Si4 C31 H31C 109.5
H31A C31 H31C 109.5
H31B C31 H31C 109.5
Si4 C32 H32A 109.5
Si4 C32 H32B 109.5
H32A C32 H32B 109.5
Si4 C32 H32C 109.5
H32A C32 H32C 109.5
H32B C32 H32C 109.5
Si4 C33 H33A 109.5
Si4 C33 H33B 109.5
H33A C33 H33B 109.5
Si4 C33 H33C 109.5
H33A C33 H33C 109.5
H33B C33 H33C 109.5
C35 C34 C30 122.7(5)
C35 C34 H34 118.6
C30 C34 H34 118.6
C36 C35 C34 120.0(5)
C36 C35 H35 120.0
C34 C35 H35 120.0
C35 C36 C28 119.7(5)
C35 C36 H36 120.1
C28 C36 H36 120.1
C45 C37 C38 120.6(4)
C45 C37 P2 126.2(4)
C38 C37 P2 113.2(4)
C37 C38 C39 120.7(5)
C37 C38 S5 119.4(3)
C39 C38 S5 119.9(4)
C43 C39 C38 115.7(5)
C43 C39 Si5 120.4(4)
C38 C39 Si5 123.8(4)
Si5 C40 H40A 109.5
Si5 C40 H40B 109.5
H40A C40 H40B 109.5
Si5 C40 H40C 109.5
H40A C40 H40C 109.5
H40B C40 H40C 109.5
Si5 C41 H41A 109.5
Si5 C41 H41B 109.5
H41A C41 H41B 109.5
Si5 C41 H41C 109.5
H41A C41 H41C 109.5
H41B C41 H41C 109.5
Si5 C42 H42A 109.5
Si5 C42 H42B 109.5
H42A C42 H42B 109.5
Si5 C42 H42C 109.5
H42A C42 H42C 109.5
H42B C42 H42C 109.5
C44 C43 C39 123.9(5)
C44 C43 H43 118.1
C39 C43 H43 118.1
C43 C44 C45 118.7(5)
C43 C44 H44 120.7
C45 C44 H44 120.7
C37 C45 C44 120.2(5)
C37 C45 H45 119.9
C44 C45 H45 119.9
C54 C46 C47 118.8(5)
C54 C46 P1 124.9(4)
C47 C46 P1 116.2(4)
C48 C47 C46 122.0(5)
C48 C47 S6 121.9(4)
C46 C47 S6 116.1(4)
C47 C48 C52 116.0(6)
C47 C48 Si6 129.0(5)
C52 C48 Si6 115.1(5)
Si6 C49 H49A 109.5
Si6 C49 H49B 109.5
H49A C49 H49B 109.5
Si6 C49 H49C 109.5
H49A C49 H49C 109.5
H49B C49 H49C 109.5
Si6 C50 H50A 109.5
Si6 C50 H50B 109.5
H50A C50 H50B 109.5
Si6 C50 H50C 109.5
H50A C50 H50C 109.5
H50B C50 H50C 109.5
Si6 C50A H50D 109.5
Si6 C50A H50E 109.5
H50D C50A H50E 109.5
Si6 C50A H50F 109.5
H50D C50A H50F 109.5
H50E C50A H50F 109.5
Si6 C51 H51A 109.5
Si6 C51 H51B 109.5
H51A C51 H51B 109.5
Si6 C51 H51C 109.5
H51A C51 H51C 109.5
H51B C51 H51C 109.5
Si6 C51A H51D 109.5
Si6 C51A H51E 109.5
H51D C51A H51E 109.5
Si6 C51A H51F 109.5
H51D C51A H51F 109.5
H51E C51A H51F 109.5
C53 C52 C48 122.7(6)
C53 C52 H52 118.6
C48 C52 H52 118.6
C54 C53 C52 120.7(6)
C54 C53 H53 119.6
C52 C53 H53 119.6
C53 C54 C46 119.4(6)
C53 C54 H54 120.3
C46 C54 H54 120.3
C6A Si1 C4 112.2(5)
C6A Si1 C3 109.0(5)
C4 Si1 C3 116.4(3)
C6A Si1 C5A 110.2(6)
C4 Si1 C5A 93.1(5)
C3 Si1 C5A 115.2(5)
C6A Si1 C6 16.7(6)
C4 Si1 C6 103.5(6)
C3 Si1 C6 102.5(7)
C5A Si1 C6 126.1(7)
C6A Si1 C5 100.5(6)
C4 Si1 C5 115.9(5)
C3 Si1 C5 101.1(4)
C5A Si1 C5 22.9(5)
C6 Si1 C5 117.2(7)
C6A Si1 C4A 98.4(9)
C4 Si1 C4A 36.4(8)
C3 Si1 C4A 92.3(8)
C5A Si1 C4A 129.1(9)
C6 Si1 C4A 83.4(9)
C5 Si1 C4A 151.7(9)
C13 Si2 C15 108.4(3)
C13 Si2 C14 112.0(3)
C15 Si2 C14 107.9(3)
C13 Si2 C12 109.0(3)
C15 Si2 C12 107.7(3)
C14 Si2 C12 111.6(3)
C22 Si3 C23 102.2(5)
C22 Si3 C24 106.4(3)
C23 Si3 C24 115.2(7)
C22 Si3 C23A 117.2(5)
C23 Si3 C23A 15.3(7)
C24 Si3 C23A 105.5(7)
C22 Si3 C21 115.4(3)
C23 Si3 C21 110.4(6)
C24 Si3 C21 107.3(3)
C23A Si3 C21 104.2(6)
C32 Si4 C33 108.9(3)
C32 Si4 C31 110.2(3)
C33 Si4 C31 106.9(3)
C32 Si4 C30 113.8(3)
C33 Si4 C30 108.4(3)
C31 Si4 C30 108.4(3)
C41 Si5 C42 106.9(3)
C41 Si5 C40 111.6(3)
C42 Si5 C40 109.4(3)
C41 Si5 C39 112.1(3)
C42 Si5 C39 107.9(3)
C40 Si5 C39 108.8(3)
C51A Si6 C50 67.3(7)
C51A Si6 C49 117.4(5)
C50 Si6 C49 124.5(6)
C51A Si6 C48 111.7(5)
C50 Si6 C48 109.3(5)
C49 Si6 C48 116.9(3)
C51A Si6 C51 34.5(5)
C50 Si6 C51 101.8(7)
C49 Si6 C51 98.7(5)
C48 Si6 C51 100.2(4)
C51A Si6 C50A 104.7(6)
C50 Si6 C50A 38.5(6)
C49 Si6 C50A 99.2(4)
C48 Si6 C50A 104.2(4)
C51 Si6 C50A 138.7(6)
C46 P1 C10 110.1(2)
C46 P1 C1 105.5(3)
C10 P1 C1 110.9(3)
C46 P1 Ni1 108.14(19)
C10 P1 Ni1 112.37(19)
C1 P1 Ni1 109.55(19)
C19 P2 C37 110.2(2)
C19 P2 C28 105.3(2)
C37 P2 C28 110.1(2)
C19 P2 Ni2 108.64(18)
C37 P2 Ni2 111.78(18)
C28 P2 Ni2 110.62(18)
C2 S1 C55A 88.8(6)
C2 S1 Ni1 103.8(2)
C55A S1 Ni1 106.1(6)
C11 S2 Ni1 108.0(2)
C20 S3 Ni1 109.29(17)
C20 S3 Ni2 104.52(17)
Ni1 S3 Ni2 70.43(5)
C29 S4 C55 96.7(4)
C29 S4 Ni2 103.83(18)
C55 S4 Ni2 104.4(3)
C38 S5 Ni2 107.55(18)
C47 S6 Ni2 109.77(18)
C47 S6 Ni1 105.16(19)
Ni2 S6 Ni1 70.33(5)
P1 Ni1 S2 86.96(6)
P1 Ni1 S3 172.01(7)
S2 Ni1 S3 94.45(6)
P1 Ni1 S6 86.60(6)
S2 Ni1 S6 145.33(6)
S3 Ni1 S6 87.79(6)
P1 Ni1 S1 87.83(6)
S2 Ni1 S1 113.02(7)
S3 Ni1 S1 98.81(6)
S6 Ni1 S1 100.73(6)
P1 Ni1 Ni2 116.97(5)
S2 Ni1 Ni2 99.21(5)
S3 Ni1 Ni2 55.04(4)
S6 Ni1 Ni2 54.66(4)
S1 Ni1 Ni2 140.58(5)
P2 Ni2 S5 87.48(6)
P2 Ni2 S6 172.42(7)
S5 Ni2 S6 95.03(6)
P2 Ni2 S3 86.11(6)
S5 Ni2 S3 143.92(6)
S6 Ni2 S3 87.67(6)
P2 Ni2 S4 86.39(6)
S5 Ni2 S4 111.98(6)
S6 Ni2 S4 99.23(6)
S3 Ni2 S4 103.00(6)
P2 Ni2 Ni1 117.57(5)
S5 Ni2 Ni1 98.47(5)
S6 Ni2 Ni1 55.01(4)
S3 Ni2 Ni1 54.52(4)
S4 Ni2 Ni1 142.34(5)
S4 C55 H55A 109.4
S4 C55 H55B 110.0
H55A C55 H55B 109.5
S4 C55 H55C 109.1
H55A C55 H55C 109.5
H55B C55 H55C 109.5
S1 C55A H55D 109.5
S1 C55A H55E 109.5
H55D C55A H55E 109.5
S1 C55A H55F 109.5
H55D C55A H55F 109.5
H55E C55A H55F 109.5

loop_
_geom_bond_atom_site_label_1
_geom_bond_atom_site_label_2
_geom_bond_distance
C1 C2 1.397(7)
C1 C9 1.408(8)
C1 P1 1.802(6)
C2 C3 1.415(8)
C2 S1 1.769(6)
C3 C7 1.385(8)
C3 Si1 1.894(6)
C4 Si1 1.884(8)
C4 H4A 0.9600
C4 H4B 0.9600
C4 H4C 0.9600
C5 Si1 1.933(11)
C5 H5A 0.9600
C5 H5B 0.9600
C5 H5C 0.9600
C6 Si1 1.928(13)
C6 H6A 0.9600
C6 H6B 0.9600
C6 H6C 0.9600
C4A Si1 1.964(16)
C4A H4A1 0.9600
C4A H4A2 0.9600
C4A H4A3 0.9600
C5A Si1 1.897(11)
C5A H5A1 0.9600
C5A H5A2 0.9600
C5A H5A3 0.9600
C6A Si1 1.864(10)
C6A H6A1 0.9600
C6A H6A2 0.9600
C6A H6A3 0.9600
C7 C8 1.385(9)
C7 H7 0.9300
C8 C9 1.388(8)
C8 H8 0.9300
C9 H9 0.9300
C10 C18 1.396(7)
C10 C11 1.400(7)
C10 P1 1.798(5)
C11 C12 1.416(7)
C11 S2 1.756(5)
C12 C16 1.402(7)
C12 Si2 1.882(6)
C13 Si2 1.863(6)
C13 H13A 0.9600
C13 H13B 0.9600
C13 H13C 0.9600
C14 Si2 1.871(6)
C14 H14A 0.9600
C14 H14B 0.9600
C14 H14C 0.9600
C15 Si2 1.866(6)
C15 H15A 0.9600
C15 H15B 0.9600
C15 H15C 0.9600
C16 C17 1.383(8)
C16 H16 0.9300
C17 C18 1.399(7)
C17 H17 0.9300
C18 H18 0.9300
C19 C27 1.388(7)
C19 C20 1.395(7)
C19 P2 1.790(5)
C20 C21 1.405(7)
C20 S3 1.798(5)
C21 C25 1.413(8)
C21 Si3 1.898(6)
C22 Si3 1.865(7)
C22 H22A 0.9600
C22 H22B 0.9600
C22 H22C 0.9600
C23 Si3 1.868(11)
C23 H23A 0.9600
C23 H23B 0.9600
C23 H23C 0.9600
C23A Si3 1.886(11)
C23A H23D 0.9600
C23A H23E 0.9600
C23A H23F 0.9600
C24 Si3 1.881(7)
C24 H24A 0.9600
C24 H24B 0.9600
C24 H24C 0.9600
C25 C26 1.383(8)
C25 H25 0.9300
C26 C27 1.398(8)
C26 H26 0.9300
C27 H27 0.9300
C28 C29 1.398(7)
C28 C36 1.415(7)
C28 P2 1.804(5)
C29 C30 1.403(7)
C29 S4 1.776(5)
C30 C34 1.393(7)
C30 Si4 1.891(5)
C31 Si4 1.861(6)
C31 H31A 0.9600
C31 H31B 0.9600
C31 H31C 0.9600
C32 Si4 1.842(7)
C32 H32A 0.9600
C32 H32B 0.9600
C32 H32C 0.9600
C33 Si4 1.857(7)
C33 H33A 0.9600
C33 H33B 0.9600
C33 H33C 0.9600
C34 C35 1.388(7)
C34 H34 0.9300
C35 C36 1.365(7)
C35 H35 0.9300
C36 H36 0.9300
C37 C45 1.376(7)
C37 C38 1.396(7)
C37 P2 1.796(5)
C38 C39 1.411(7)
C38 S5 1.764(5)
C39 C43 1.407(7)
C39 Si5 1.879(6)
C40 Si5 1.872(7)
C40 H40A 0.9600
C40 H40B 0.9600
C40 H40C 0.9600
C41 Si5 1.834(6)
C41 H41A 0.9600
C41 H41B 0.9600
C41 H41C 0.9600
C42 Si5 1.854(6)
C42 H42A 0.9600
C42 H42B 0.9600
C42 H42C 0.9600
C43 C44 1.370(8)
C43 H43 0.9300
C44 C45 1.387(7)
C44 H44 0.9300
C45 H45 0.9300
C46 C54 1.397(7)
C46 C47 1.417(7)
C46 P1 1.791(6)
C47 C48 1.384(8)
C47 S6 1.800(5)
C48 C52 1.401(8)
C48 Si6 1.898(6)
C49 Si6 1.840(6)
C49 H49A 0.9600
C49 H49B 0.9600
C49 H49C 0.9600
C50 Si6 1.831(13)
C50 H50A 0.9600
C50 H50B 0.9600
C50 H50C 0.9600
C50A Si6 1.969(9)
C50A H50D 0.9600
C50A H50E 0.9600
C50A H50F 0.9600
C51 Si6 1.953(12)
C51 H51A 0.9600
C51 H51B 0.9600
C51 H51C 0.9600
C51A Si6 1.801(12)
C51A H51D 0.9600
C51A H51E 0.9600
C51A H51F 0.9600
C52 C53 1.372(8)
C52 H52 0.9300
C53 C54 1.365(8)
C53 H53 0.9300
C54 H54 0.9300
P1 Ni1 2.1181(16)
P2 Ni2 2.1118(16)
S1 C55A 2.059(19)
S1 Ni1 2.3551(18)
S2 Ni1 2.1885(16)
S3 Ni1 2.2547(15)
S3 Ni2 2.2692(16)
S4 C55 1.909(11)
S4 Ni2 2.4040(18)
S5 Ni2 2.1988(15)
S6 Ni2 2.2600(16)
S6 Ni1 2.2697(17)
Ni1 Ni2 2.6088(11)
C55 H55A 0.9600
C55 H55B 0.9600
C55 H55C 0.9600
C55A H55D 0.9600
C55A H55E 0.9600
C55A H55F 0.9600
